data_4072818
loop_
_publ_author_name
'Cobley, Christopher J.'
'Froese, Robert D. J.'
'Klosin, Jerzy'
'Qin, Cheng'
'Whiteker, Gregory T.'
'Abboud, Khalil A.'

_publ_section_title
;
 Effect of the Dihedral Angle of Biaryl-Bridged Bisphosphite Ligands on
 Enantioselectivity and Regioselectivity of Asymmetric Hydroformylation
;
_journal_issue 12
_journal_name_full Organometallics
_journal_page_first 2986
_journal_paper_doi 10.1021/om061065z
_journal_volume 26
_journal_year 2007
_chemical_formula_sum 'C84 H116 O6 P2 Rh2'
_chemical_formula_weight 1489.53
_chemical_name_systematic
; 
 ? 
;
_space_group_IT_number 2
_symmetry_cell_setting triclinic
_symmetry_space_group_name_Hall '-P 1'
_symmetry_space_group_name_H-M 'P -1'
_atom_sites_solution_hydrogens geom
_atom_sites_solution_primary direct
_atom_sites_solution_secondary difmap
_audit_creation_method SHELXL-97
_cell_angle_alpha 91.730(1)
_cell_angle_beta 104.682(1)
_cell_angle_gamma 100.154(1)
_cell_formula_units_Z 1
_cell_length_a 11.1580(6)
_cell_length_b 12.8010(7)
_cell_length_c 14.2385(8)
_cell_measurement_reflns_used 7504
_cell_measurement_temperature 173(2)
_cell_measurement_theta_max 28.0
_cell_measurement_theta_min 2.0
_cell_volume 1930.52(18)
_computing_cell_refinement 'Bruker SMART & SAINT (Bruker 1998)'
_computing_data_collection 'Bruker SMART (Bruker 1998)'
_computing_data_reduction 'Bruker SHELXTL (Bruker 2000)'
_computing_molecular_graphics 'Bruker SHELXTL'
_computing_publication_material 'Bruker SHELXTL'
_computing_structure_refinement 'Bruker SHELXTL'
_computing_structure_solution 'Bruker SHELXTL'
_diffrn_ambient_temperature 173(2)
_diffrn_measured_fraction_theta_full 0.974
_diffrn_measured_fraction_theta_max 0.974
_diffrn_measurement_device_type 'SMART CCD area detector'
_diffrn_measurement_method '\w scans'
_diffrn_radiation_monochromator graphite
_diffrn_radiation_source 'normal-focus sealed tube'
_diffrn_radiation_type MoK\a
_diffrn_radiation_wavelength 0.71073
_diffrn_reflns_av_R_equivalents 0.0467
_diffrn_reflns_av_sigmaI/netI 0.0606
_diffrn_reflns_limit_h_max 14
_diffrn_reflns_limit_h_min -14
_diffrn_reflns_limit_k_max 16
_diffrn_reflns_limit_k_min -16
_diffrn_reflns_limit_l_max 18
_diffrn_reflns_limit_l_min -18
_diffrn_reflns_number 17523
_diffrn_reflns_theta_full 27.50
_diffrn_reflns_theta_max 27.50
_diffrn_reflns_theta_min 1.92
_diffrn_standards_decay_% none
_diffrn_standards_number 0
_exptl_absorpt_coefficient_mu 0.520
_exptl_absorpt_correction_T_max 0.9777
_exptl_absorpt_correction_T_min 0.9009
_exptl_absorpt_correction_type integration
_exptl_absorpt_process_details 'based on measured indexed crystal faces, SHELXTL (Bruker 1998)'
_exptl_crystal_colour yellow
_exptl_crystal_density_diffrn 1.281
_exptl_crystal_density_meas 0
_exptl_crystal_density_method 'not measured'
_exptl_crystal_description plates
_exptl_crystal_F_000 788
_exptl_crystal_size_max 0.18
_exptl_crystal_size_mid 0.13
_exptl_crystal_size_min 0.04
_refine_diff_density_max 1.191
_refine_diff_density_min -0.562
_refine_diff_density_rms 0.086
_refine_ls_extinction_method none
_refine_ls_goodness_of_fit_ref 1.019
_refine_ls_hydrogen_treatment mixed
_refine_ls_matrix_type full
_refine_ls_number_parameters 492
_refine_ls_number_reflns 8659
_refine_ls_number_restraints 12
_refine_ls_restrained_S_all 1.018
_refine_ls_R_factor_all 0.0600
_refine_ls_R_factor_gt 0.0441
_refine_ls_shift/su_max 0.001
_refine_ls_shift/su_mean 0.000
_refine_ls_structure_factor_coef Fsqd
_refine_ls_weighting_details 'calc w=1/[\s^2^(Fo^2^)+(0.0509P)^2^+0.8064P] where P=(Fo^2^+2Fc^2^)/3'
_refine_ls_weighting_scheme calc
_refine_ls_wR_factor_gt 0.0997
_refine_ls_wR_factor_ref 0.1067
_reflns_number_gt 7056
_reflns_number_total 8659
_reflns_threshold_expression I>2\s(I)
_cod_data_source_file om061065zsi20061120_040019.cif
_cod_data_source_block Rh-dimer
_cod_depositor_comments
;
The following automatic conversions were performed:

'_symmetry_cell_setting' value 'Triclinic' changed to 'triclinic'
according to /home/saulius/struct/CIF-dictionaries/cif_core.dic
dictionary named 'cif_core.dic' version 2.4.1 from 2010-06-29.

Automatic conversion script
Id: cif_fix_values 1715 2011-07-08 13:25:40Z adriana 
;
_cod_original_sg_symbol_H-M P-1
_cod_database_code 4072818

loop_
_symmetry_equiv_pos_as_xyz
'x, y, z'
'-x, -y, -z'

loop_
_atom_site_label
_atom_site_type_symbol
_atom_site_fract_x
_atom_site_fract_y
_atom_site_fract_z
_atom_site_U_iso_or_equiv
_atom_site_adp_type
_atom_site_occupancy
_atom_site_symmetry_multiplicity
_atom_site_calc_flag
_atom_site_refinement_flags
_atom_site_disorder_assembly
_atom_site_disorder_group
Rh Rh 0.18183(2) 0.597180(18) 0.000001(17) 0.02334(8) Uani 1 1 d . . .
P1 P 0.13434(7) 0.44507(6) 0.07083(5) 0.02305(16) Uani 1 1 d . . .
O1 O 0.23065(19) 0.36886(15) 0.05694(14) 0.0266(4) Uani 1 1 d . . .
O2 O 0.15083(17) 0.44464(15) 0.18948(14) 0.0249(4) Uani 1 1 d . . .
O3 O 0.00336(18) 0.37937(15) 0.03180(15) 0.0270(4) Uani 1 1 d . . .
C1 C 0.2835(3) 0.2960(2) 0.1169(2) 0.0242(6) Uani 1 1 d . . .
C2 C 0.2757(3) 0.1938(2) 0.0738(2) 0.0262(6) Uani 1 1 d . . .
C3 C 0.3449(3) 0.1277(2) 0.1311(2) 0.0282(6) Uani 1 1 d . . .
H3A H 0.3421 0.0583 0.1038 0.034 Uiso 1 1 calc R . .
C4 C 0.4186(3) 0.1571(2) 0.2265(2) 0.0282(6) Uani 1 1 d . . .
C5 C 0.4211(3) 0.2583(2) 0.2653(2) 0.0263(6) Uani 1 1 d . . .
H5A H 0.4694 0.2800 0.3303 0.032 Uiso 1 1 calc R . .
C6 C 0.3545(3) 0.3298(2) 0.2114(2) 0.0248(6) Uani 1 1 d . . .
C7 C 0.3695(3) 0.4394(2) 0.2571(2) 0.0241(6) Uani 1 1 d . . .
C8 C 0.4893(3) 0.4924(2) 0.3100(2) 0.0264(6) Uani 1 1 d . . .
H8A H 0.5596 0.4589 0.3134 0.032 Uiso 1 1 calc R . .
C9 C 0.5086(3) 0.5930(2) 0.3581(2) 0.0271(6) Uani 1 1 d . A .
C10 C 0.4020(3) 0.6349(2) 0.3586(2) 0.0287(6) Uani 1 1 d . . .
H10A H 0.4131 0.7005 0.3957 0.034 Uiso 1 1 calc R . .
C11 C 0.2790(3) 0.5862(2) 0.3076(2) 0.0258(6) Uani 1 1 d . . .
C12 C 0.2677(3) 0.4914(2) 0.2511(2) 0.0241(6) Uani 1 1 d . . .
C13 C 0.1952(3) 0.1555(2) -0.0308(2) 0.0303(7) Uani 1 1 d . . .
C14 C 0.2236(3) 0.2327(3) -0.1065(2) 0.0419(8) Uani 1 1 d . . .
H14A H 0.1892 0.1967 -0.1720 0.063 Uiso 1 1 calc R . .
H14B H 0.3151 0.2560 -0.0941 0.063 Uiso 1 1 calc R . .
H14C H 0.1845 0.2948 -0.1015 0.063 Uiso 1 1 calc R . .
C15 C 0.2169(3) 0.0463(3) -0.0628(3) 0.0443(9) Uani 1 1 d . . .
H15A H 0.1935 -0.0062 -0.0187 0.066 Uiso 1 1 calc R . .
H15B H 0.3062 0.0510 -0.0608 0.066 Uiso 1 1 calc R . .
H15C H 0.1650 0.0242 -0.1293 0.066 Uiso 1 1 calc R . .
C16 C 0.0553(3) 0.1437(3) -0.0321(3) 0.0365(7) Uani 1 1 d . . .
H16A H 0.0026 0.1127 -0.0963 0.055 Uiso 1 1 calc R . .
H16B H 0.0366 0.2138 -0.0188 0.055 Uiso 1 1 calc R . .
H16C H 0.0374 0.0969 0.0178 0.055 Uiso 1 1 calc R . .
C17 C 0.4905(3) 0.0769(3) 0.2841(2) 0.0349(7) Uani 1 1 d . . .
C18 C 0.3950(4) -0.0190(3) 0.2984(3) 0.0540(10) Uani 1 1 d . . .
H18A H 0.4401 -0.0729 0.3302 0.081 Uiso 1 1 calc R . .
H18B H 0.3396 -0.0493 0.2349 0.081 Uiso 1 1 calc R . .
H18C H 0.3443 0.0039 0.3393 0.081 Uiso 1 1 calc R . .
C19 C 0.5736(4) 0.1263(3) 0.3838(3) 0.0511(10) Uani 1 1 d . . .
H19A H 0.5203 0.1469 0.4235 0.077 Uiso 1 1 calc R . .
H19B H 0.6327 0.1893 0.3752 0.077 Uiso 1 1 calc R . .
H19C H 0.6210 0.0741 0.4165 0.077 Uiso 1 1 calc R . .
C20 C 0.5771(3) 0.0397(3) 0.2268(3) 0.0421(8) Uani 1 1 d . . .
H20A H 0.6388 0.1010 0.2183 0.063 Uiso 1 1 calc R . .
H20B H 0.5263 0.0068 0.1628 0.063 Uiso 1 1 calc R . .
H20C H 0.6215 -0.0124 0.2628 0.063 Uiso 1 1 calc R . .
C21 C 0.6427(3) 0.6522(3) 0.4083(2) 0.0309(7) Uani 1 1 d . . .
C22 C 0.7123(6) 0.5817(5) 0.4815(5) 0.060(2) Uani 0.653(9) 1 d P A 1
H22A H 0.7165 0.5157 0.4469 0.090 Uiso 0.653(9) 1 calc PR A 1
H22B H 0.6665 0.5647 0.5311 0.090 Uiso 0.653(9) 1 calc PR A 1
H22C H 0.7980 0.6201 0.5129 0.090 Uiso 0.653(9) 1 calc PR A 1
C23 C 0.7127(7) 0.6740(7) 0.3291(5) 0.060(2) Uani 0.653(9) 1 d P A 1
H23A H 0.7972 0.7162 0.3582 0.090 Uiso 0.653(9) 1 calc PR A 1
H23B H 0.6656 0.7135 0.2792 0.090 Uiso 0.653(9) 1 calc PR A 1
H23C H 0.7202 0.6063 0.2991 0.090 Uiso 0.653(9) 1 calc PR A 1
C24 C 0.6483(6) 0.7578(5) 0.4624(6) 0.057(2) Uani 0.653(9) 1 d P A 1
H24A H 0.7367 0.7914 0.4914 0.085 Uiso 0.653(9) 1 calc PR A 1
H24B H 0.6048 0.7454 0.5140 0.085 Uiso 0.653(9) 1 calc PR A 1
H24C H 0.6072 0.8046 0.4169 0.085 Uiso 0.653(9) 1 calc PR A 1
C22' C 0.6569(12) 0.6498(14) 0.5179(9) 0.072(6) Uani 0.347(9) 1 d P A 2
H22D H 0.6415 0.5758 0.5345 0.108 Uiso 0.347(9) 1 calc PR A 2
H22E H 0.5957 0.6873 0.5360 0.108 Uiso 0.347(9) 1 calc PR A 2
H22F H 0.7426 0.6849 0.5534 0.108 Uiso 0.347(9) 1 calc PR A 2
C23' C 0.7434(10) 0.6071(14) 0.3828(13) 0.077(6) Uani 0.347(9) 1 d P A 2
H23D H 0.8254 0.6515 0.4153 0.115 Uiso 0.347(9) 1 calc PR A 2
H23E H 0.7314 0.6050 0.3121 0.115 Uiso 0.347(9) 1 calc PR A 2
H23F H 0.7407 0.5348 0.4038 0.115 Uiso 0.347(9) 1 calc PR A 2
C24' C 0.6590(13) 0.7673(10) 0.3796(14) 0.077(6) Uani 0.347(9) 1 d P A 2
H24D H 0.7313 0.8111 0.4268 0.115 Uiso 0.347(9) 1 calc PR A 2
H24E H 0.5824 0.7951 0.3790 0.115 Uiso 0.347(9) 1 calc PR A 2
H24F H 0.6735 0.7691 0.3146 0.115 Uiso 0.347(9) 1 calc PR A 2
C25 C 0.1644(3) 0.6341(3) 0.3155(2) 0.0325(7) Uani 1 1 d . . .
C26 C 0.1073(4) 0.6819(3) 0.2214(3) 0.0551(11) Uani 1 1 d . . .
H26A H 0.0387 0.7164 0.2301 0.083 Uiso 1 1 calc R . .
H26B H 0.0740 0.6253 0.1685 0.083 Uiso 1 1 calc R . .
H26C H 0.1724 0.7346 0.2051 0.083 Uiso 1 1 calc R . .
C27 C 0.2005(3) 0.7223(3) 0.3983(3) 0.0480(9) Uani 1 1 d . . .
H27A H 0.2625 0.7804 0.3851 0.072 Uiso 1 1 calc R . .
H27B H 0.2370 0.6936 0.4598 0.072 Uiso 1 1 calc R . .
H27C H 0.1251 0.7492 0.4028 0.072 Uiso 1 1 calc R . .
C28 C 0.0637(3) 0.5489(3) 0.3405(3) 0.0538(10) Uani 1 1 d . . .
H28A H -0.0090 0.5803 0.3444 0.081 Uiso 1 1 calc R . .
H28B H 0.0995 0.5223 0.4034 0.081 Uiso 1 1 calc R . .
H28C H 0.0367 0.4899 0.2898 0.081 Uiso 1 1 calc R . .
C29 C 0.3599(3) 0.5687(2) -0.0106(2) 0.0326(7) Uani 1 1 d . . .
H29A H 0.3714 0.4939 0.0008 0.039 Uiso 1 1 calc R . .
C30 C 0.3739(3) 0.6315(3) 0.0756(2) 0.0325(7) Uani 1 1 d . . .
H30A H 0.3946 0.5930 0.1359 0.039 Uiso 1 1 calc R . .
C31 C 0.4146(3) 0.7503(3) 0.0930(3) 0.0382(8) Uani 1 1 d . . .
H31A H 0.5080 0.7680 0.1140 0.046 Uiso 1 1 calc R . .
H31B H 0.3827 0.7752 0.1468 0.046 Uiso 1 1 calc R . .
C32 C 0.3685(3) 0.8102(3) 0.0039(3) 0.0372(8) Uani 1 1 d . . .
H32A H 0.3730 0.8856 0.0249 0.045 Uiso 1 1 calc R . .
H32B H 0.4242 0.8084 -0.0400 0.045 Uiso 1 1 calc R . .
C33 C 0.2337(3) 0.7611(2) -0.0506(2) 0.0326(7) Uani 1 1 d . . .
H33A H 0.1715 0.8081 -0.0488 0.039 Uiso 1 1 calc R . .
C34 C 0.1975(3) 0.6884(3) -0.1291(2) 0.0343(7) Uani 1 1 d . . .
H34A H 0.1146 0.6927 -0.1751 0.041 Uiso 1 1 calc R . .
C35 C 0.2852(3) 0.6405(3) -0.1750(3) 0.0422(8) Uani 1 1 d . . .
H35A H 0.3190 0.6925 -0.2163 0.051 Uiso 1 1 calc R . .
H35B H 0.2364 0.5767 -0.2178 0.051 Uiso 1 1 calc R . .
C36 C 0.3959(3) 0.6087(3) -0.1008(3) 0.0376(8) Uani 1 1 d . . .
H36A H 0.4266 0.5523 -0.1319 0.045 Uiso 1 1 calc R . .
H36B H 0.4658 0.6711 -0.0814 0.045 Uiso 1 1 calc R . .
C37 C -0.0322(11) 0.1934(9) 0.3583(8) 0.087(3) Uani 0.86(2) 1 d PD B 3
H37A H -0.0631 0.2541 0.3750 0.104 Uiso 0.86(2) 1 calc PR B 3
C38 C -0.0717(8) 0.0981(13) 0.3910(7) 0.087(3) Uani 0.86(2) 1 d PD B 3
H38A H -0.1302 0.0931 0.4296 0.105 Uiso 0.86(2) 1 calc PR B 3
C39 C -0.0286(9) 0.0098(9) 0.3690(7) 0.078(3) Uani 0.86(2) 1 d PD B 3
H39A H -0.0552 -0.0560 0.3935 0.093 Uiso 0.86(2) 1 calc PR B 3
C40 C 0.0537(8) 0.0165(6) 0.3112(6) 0.067(2) Uani 0.86(2) 1 d PD B 3
H40A H 0.0837 -0.0448 0.2948 0.081 Uiso 0.86(2) 1 calc PR B 3
C41 C 0.0929(5) 0.1141(10) 0.2767(4) 0.061(2) Uani 0.86(2) 1 d PD B 3
H41A H 0.1486 0.1193 0.2358 0.073 Uiso 0.86(2) 1 calc PR B 3
C42 C 0.0504(7) 0.2034(8) 0.3024(8) 0.070(3) Uani 0.86(2) 1 d PD B 3
H42A H 0.0787 0.2707 0.2810 0.084 Uiso 0.86(2) 1 calc PR B 3
C37' C -0.067(5) 0.139(3) 0.389(3) 0.035(9) Uiso 0.14(2) 1 d PD B 4
H37B H -0.1101 0.1639 0.4327 0.042 Uiso 0.14(2) 1 calc PR B 4
C38' C -0.068(5) 0.034(3) 0.380(3) 0.047(11) Uiso 0.14(2) 1 d PD B 4
H38B H -0.1216 -0.0149 0.4080 0.057 Uiso 0.14(2) 1 calc PR B 4
C39' C 0.008(5) -0.001(2) 0.331(3) 0.048(10) Uiso 0.14(2) 1 d PD B 4
H39B H 0.0136 -0.0737 0.3262 0.058 Uiso 0.14(2) 1 calc PR B 4
C40' C 0.078(4) 0.073(4) 0.287(3) 0.044(11) Uiso 0.14(2) 1 d PD B 4
H40B H 0.1444 0.0534 0.2642 0.053 Uiso 0.14(2) 1 calc PR B 4
C41' C 0.054(5) 0.175(3) 0.277(3) 0.033(9) Uiso 0.14(2) 1 d PD B 4
H41B H 0.0776 0.2176 0.2286 0.040 Uiso 0.14(2) 1 calc PR B 4
C42' C -0.008(6) 0.213(3) 0.341(4) 0.054(13) Uiso 0.14(2) 1 d PD B 4
H42B H -0.0095 0.2866 0.3503 0.065 Uiso 0.14(2) 1 calc PR B 4

loop_
_atom_site_aniso_label
_atom_site_aniso_U_11
_atom_site_aniso_U_22
_atom_site_aniso_U_33
_atom_site_aniso_U_23
_atom_site_aniso_U_13
_atom_site_aniso_U_12
Rh 0.01992(11) 0.02355(12) 0.02668(13) 0.00361(8) 0.00545(8) 0.00520(8)
P1 0.0198(3) 0.0241(4) 0.0251(4) 0.0032(3) 0.0040(3) 0.0065(3)
O1 0.0288(11) 0.0281(11) 0.0258(11) 0.0050(8) 0.0084(9) 0.0108(8)
O2 0.0214(10) 0.0281(10) 0.0251(10) 0.0025(8) 0.0042(8) 0.0072(8)
O3 0.0217(10) 0.0255(10) 0.0333(12) 0.0037(9) 0.0047(9) 0.0066(8)
C1 0.0212(13) 0.0247(14) 0.0285(15) 0.0065(12) 0.0063(11) 0.0084(11)
C2 0.0248(14) 0.0272(15) 0.0276(15) 0.0010(12) 0.0092(12) 0.0049(12)
C3 0.0288(15) 0.0223(14) 0.0340(17) 0.0014(12) 0.0078(13) 0.0072(12)
C4 0.0291(15) 0.0282(15) 0.0304(16) 0.0082(12) 0.0085(13) 0.0116(12)
C5 0.0268(15) 0.0285(15) 0.0240(15) 0.0033(12) 0.0052(12) 0.0079(12)
C6 0.0236(14) 0.0245(14) 0.0282(15) 0.0042(12) 0.0080(12) 0.0079(11)
C7 0.0262(14) 0.0254(14) 0.0211(14) 0.0030(11) 0.0048(11) 0.0078(11)
C8 0.0244(14) 0.0298(15) 0.0261(15) 0.0036(12) 0.0048(12) 0.0105(12)
C9 0.0248(14) 0.0321(16) 0.0223(15) 0.0041(12) 0.0042(12) 0.0028(12)
C10 0.0316(16) 0.0289(15) 0.0245(15) -0.0001(12) 0.0035(12) 0.0092(12)
C11 0.0264(14) 0.0273(15) 0.0228(14) 0.0020(12) 0.0031(12) 0.0077(12)
C12 0.0218(14) 0.0264(14) 0.0238(14) 0.0029(11) 0.0043(11) 0.0057(11)
C13 0.0290(16) 0.0318(16) 0.0293(16) -0.0008(13) 0.0037(13) 0.0101(13)
C14 0.044(2) 0.055(2) 0.0290(18) 0.0066(16) 0.0087(15) 0.0157(17)
C15 0.044(2) 0.045(2) 0.040(2) -0.0132(16) -0.0021(16) 0.0214(17)
C16 0.0264(16) 0.0309(17) 0.047(2) -0.0047(14) 0.0016(14) 0.0042(13)
C17 0.0397(18) 0.0326(17) 0.0336(17) 0.0058(14) 0.0040(14) 0.0175(14)
C18 0.056(2) 0.043(2) 0.069(3) 0.027(2) 0.018(2) 0.0204(18)
C19 0.067(3) 0.051(2) 0.036(2) 0.0041(17) -0.0015(18) 0.037(2)
C20 0.047(2) 0.0380(19) 0.042(2) 0.0015(15) 0.0034(16) 0.0239(16)
C21 0.0262(15) 0.0355(17) 0.0291(16) 0.0009(13) 0.0051(13) 0.0044(13)
C22 0.043(4) 0.048(4) 0.066(5) 0.014(3) -0.024(3) 0.000(3)
C23 0.043(4) 0.081(5) 0.051(4) -0.004(4) 0.020(3) -0.012(4)
C24 0.034(3) 0.047(4) 0.076(6) -0.026(4) 0.000(3) 0.000(3)
C22' 0.047(7) 0.112(14) 0.034(7) 0.001(7) -0.008(5) -0.019(8)
C23' 0.024(6) 0.100(13) 0.092(13) -0.053(11) 0.006(7) 0.000(7)
C24' 0.060(9) 0.044(7) 0.107(15) 0.027(8) 0.000(9) -0.014(6)
C25 0.0286(16) 0.0396(18) 0.0299(17) -0.0013(13) 0.0039(13) 0.0135(13)
C26 0.064(3) 0.070(3) 0.044(2) 0.0095(19) 0.0125(19) 0.048(2)
C27 0.039(2) 0.055(2) 0.051(2) -0.0173(18) 0.0106(17) 0.0189(17)
C28 0.038(2) 0.056(2) 0.074(3) -0.009(2) 0.030(2) 0.0062(17)
C29 0.0242(15) 0.0302(16) 0.048(2) 0.0091(14) 0.0135(14) 0.0092(12)
C30 0.0213(14) 0.0391(18) 0.0356(18) 0.0079(14) 0.0039(13) 0.0060(13)
C31 0.0268(16) 0.0390(18) 0.043(2) -0.0013(15) 0.0043(14) -0.0001(14)
C32 0.0319(17) 0.0275(16) 0.051(2) 0.0017(15) 0.0112(15) 0.0010(13)
C33 0.0313(16) 0.0251(15) 0.0435(19) 0.0119(14) 0.0093(14) 0.0101(13)
C34 0.0293(16) 0.0409(18) 0.0331(17) 0.0159(14) 0.0062(13) 0.0078(14)
C35 0.042(2) 0.052(2) 0.0343(19) 0.0071(16) 0.0162(16) 0.0040(16)
C36 0.0384(18) 0.0381(18) 0.043(2) 0.0066(15) 0.0204(15) 0.0119(15)
C37 0.063(6) 0.110(7) 0.090(6) 0.033(6) 0.009(4) 0.037(5)
C38 0.058(4) 0.132(12) 0.079(5) 0.032(7) 0.025(3) 0.023(7)
C39 0.057(5) 0.104(6) 0.070(5) 0.036(4) 0.017(4) 0.005(4)
C40 0.060(4) 0.072(4) 0.061(4) 0.000(3) 0.012(3) -0.006(3)
C41 0.041(3) 0.089(7) 0.049(3) 0.020(4) 0.010(2) 0.002(4)
C42 0.052(4) 0.088(5) 0.060(5) 0.024(5) -0.003(4) 0.010(4)

loop_
_atom_type_symbol
_atom_type_description
_atom_type_scat_dispersion_real
_atom_type_scat_dispersion_imag
_atom_type_scat_source
C C 0.0033 0.0016 'International Tables Vol C Tables 4.2.6.8 and 6.1.1.4'
H H 0.0000 0.0000 'International Tables Vol C Tables 4.2.6.8 and 6.1.1.4'
O O 0.0106 0.0060 'International Tables Vol C Tables 4.2.6.8 and 6.1.1.4'
P P 0.1023 0.0942 'International Tables Vol C Tables 4.2.6.8 and 6.1.1.4'
Rh Rh -1.1178 0.9187 'International Tables Vol C Tables 4.2.6.8 and 6.1.1.4'

loop_
_geom_angle_atom_site_label_1
_geom_angle_atom_site_label_2
_geom_angle_atom_site_label_3
_geom_angle
_geom_angle_site_symmetry_1
_geom_angle_site_symmetry_3
O3 Rh C30 154.22(11) 2_565 .
O3 Rh C29 163.96(11) 2_565 .
C30 Rh C29 38.86(12) . .
O3 Rh C34 85.94(10) 2_565 .
C30 Rh C34 97.44(12) . .
C29 Rh C34 81.31(12) . .
O3 Rh P1 92.39(6) 2_565 .
C30 Rh P1 95.84(9) . .
C29 Rh P1 94.45(9) . .
C34 Rh P1 152.58(9) . .
O3 Rh C33 87.35(10) 2_565 .
C30 Rh C33 81.23(12) . .
C29 Rh C33 87.83(11) . .
C34 Rh C33 35.23(12) . .
P1 Rh C33 172.16(9) . .
O3 P1 O1 106.07(11) . .
O3 P1 O2 101.16(11) . .
O1 P1 O2 100.78(10) . .
O3 P1 Rh 117.25(8) . .
O1 P1 Rh 107.93(8) . .
O2 P1 Rh 121.61(8) . .
C1 O1 P1 130.84(18) . .
C12 O2 P1 117.70(17) . .
P1 O3 Rh 137.83(12) . 2_565
C6 C1 O1 119.5(2) . .
C6 C1 C2 122.8(3) . .
O1 C1 C2 117.2(3) . .
C3 C2 C1 116.0(3) . .
C3 C2 C13 121.2(3) . .
C1 C2 C13 122.8(3) . .
C2 C3 C4 124.0(3) . .
C5 C4 C3 117.2(3) . .
C5 C4 C17 123.1(3) . .
C3 C4 C17 119.7(3) . .
C4 C5 C6 122.0(3) . .
C1 C6 C5 118.0(3) . .
C1 C6 C7 123.8(2) . .
C5 C6 C7 118.1(3) . .
C8 C7 C12 118.0(3) . .
C8 C7 C6 119.2(2) . .
C12 C7 C6 122.7(3) . .
C9 C8 C7 121.9(3) . .
C10 C9 C8 117.1(3) . .
C10 C9 C21 122.7(3) . .
C8 C9 C21 120.2(3) . .
C9 C10 C11 123.9(3) . .
C10 C11 C12 116.0(3) . .
C10 C11 C25 121.2(3) . .
C12 C11 C25 122.9(3) . .
O2 C12 C7 118.3(2) . .
O2 C12 C11 119.5(2) . .
C7 C12 C11 122.1(3) . .
C15 C13 C16 107.7(3) . .
C15 C13 C14 107.4(3) . .
C16 C13 C14 109.1(3) . .
C15 C13 C2 111.3(2) . .
C16 C13 C2 108.3(3) . .
C14 C13 C2 112.9(3) . .
C19 C17 C18 109.1(3) . .
C19 C17 C20 107.6(3) . .
C18 C17 C20 109.5(3) . .
C19 C17 C4 112.0(3) . .
C18 C17 C4 109.0(3) . .
C20 C17 C4 109.5(3) . .
C23' C21 C24 130.2(6) . .
C23' C21 C22' 109.6(10) . .
C24 C21 C22' 64.1(7) . .
C23' C21 C23 47.2(8) . .
C24 C21 C23 108.2(5) . .
C22' C21 C23 145.2(6) . .
C23' C21 C24' 106.3(10) . .
C24 C21 C24' 47.2(7) . .
C22' C21 C24' 110.4(10) . .
C23 C21 C24' 65.1(8) . .
C23' C21 C9 114.8(5) . .
C24 C21 C9 114.2(3) . .
C22' C21 C9 106.4(5) . .
C23 C21 C9 107.4(3) . .
C24' C21 C9 109.4(6) . .
C23' C21 C22 62.3(8) . .
C24 C21 C22 108.1(5) . .
C22' C21 C22 50.7(7) . .
C23 C21 C22 108.7(5) . .
C24' C21 C22 139.8(6) . .
C9 C21 C22 110.1(3) . .
C26 C25 C27 107.7(3) . .
C26 C25 C11 111.3(3) . .
C27 C25 C11 111.6(3) . .
C26 C25 C28 110.0(3) . .
C27 C25 C28 105.7(3) . .
C11 C25 C28 110.4(3) . .
C30 C29 C36 125.3(3) . .
C30 C29 Rh 69.75(17) . .
C36 C29 Rh 113.8(2) . .
C29 C30 C31 127.3(3) . .
C29 C30 Rh 71.39(17) . .
C31 C30 Rh 108.3(2) . .
C30 C31 C32 113.8(3) . .
C33 C32 C31 111.0(3) . .
C34 C33 C32 126.2(3) . .
C34 C33 Rh 71.14(18) . .
C32 C33 Rh 109.3(2) . .
C33 C34 C35 125.5(3) . .
C33 C34 Rh 73.64(18) . .
C35 C34 Rh 106.3(2) . .
C34 C35 C36 113.6(3) . .
C29 C36 C35 112.5(3) . .
C42 C37 C38 121.2(8) . .
C37 C38 C39 120.9(7) . .
C38 C39 C40 119.6(7) . .
C39 C40 C41 119.4(6) . .
C42 C41 C40 119.9(6) . .
C37 C42 C41 119.0(8) . .
C38' C37' C42' 125(3) . .
C37' C38' C39' 118(2) . .
C38' C39' C40' 118(2) . .
C39' C40' C41' 121(2) . .
C40' C41' C42' 117(2) . .
C37' C42' C41' 117(2) . .

loop_
_geom_bond_atom_site_label_1
_geom_bond_atom_site_label_2
_geom_bond_distance
_geom_bond_site_symmetry_2
Rh O3 2.0779(19) 2_565
Rh C30 2.101(3) .
Rh C29 2.123(3) .
Rh C34 2.234(3) .
Rh P1 2.2616(8) .
Rh C33 2.265(3) .
P1 O3 1.510(2) .
P1 O1 1.616(2) .
P1 O2 1.653(2) .
O1 C1 1.391(3) .
O2 C12 1.394(3) .
O3 Rh 2.0779(19) 2_565
C1 C6 1.389(4) .
C1 C2 1.407(4) .
C2 C3 1.390(4) .
C2 C13 1.545(4) .
C3 C4 1.399(4) .
C4 C5 1.385(4) .
C4 C17 1.541(4) .
C5 C6 1.405(4) .
C6 C7 1.493(4) .
C7 C8 1.397(4) .
C7 C12 1.400(4) .
C8 C9 1.395(4) .
C9 C10 1.390(4) .
C9 C21 1.533(4) .
C10 C11 1.401(4) .
C11 C12 1.404(4) .
C11 C25 1.539(4) .
C13 C15 1.536(4) .
C13 C16 1.537(4) .
C13 C14 1.537(4) .
C17 C19 1.532(5) .
C17 C18 1.533(5) .
C17 C20 1.537(5) .
C21 C23' 1.467(12) .
C21 C24 1.519(6) .
C21 C22' 1.530(12) .
C21 C23 1.533(7) .
C21 C24' 1.533(12) .
C21 C22 1.548(6) .
C25 C26 1.527(5) .
C25 C27 1.531(5) .
C25 C28 1.541(5) .
C29 C30 1.405(5) .
C29 C36 1.519(4) .
C30 C31 1.502(4) .
C31 C32 1.526(5) .
C32 C33 1.519(4) .
C33 C34 1.362(5) .
C34 C35 1.508(5) .
C35 C36 1.532(5) .
C37 C42 1.355(11) .
C37 C38 1.359(13) .
C38 C39 1.362(12) .
C39 C40 1.374(10) .
C40 C41 1.395(9) .
C41 C42 1.386(11) .
C37' C38' 1.35(2) .
C37' C42' 1.35(2) .
C38' C39' 1.36(2) .
C39' C40' 1.38(2) .
C40' C41' 1.39(2) .
C41' C42' 1.40(2) .
